data_2241012
loop_
_publ_author_name
'\,Colak, Senem'
'Y\?ild\?iz, Salih Zeki'
'\,Caylak Deliba\,s, Nagihan'
'Pi\,skin, Hasan'
'H\"okelek, Tuncer'

_publ_section_title
;
 Crystal structure of
 4-(3,4-dicyanophenoxy)-<i>N</i>-[3-(dimethylamino)propyl]benzamide
 monohydrate: a phenoxyphthalonitrile derivative
;
_journal_coeditor_code SU5187
_journal_issue 9
_journal_name_full 'Acta Crystallographica Section E'
_journal_page_first 1042
_journal_page_last 1044
_journal_paper_doi 10.1107/S2056989015014991
_journal_volume 71
_journal_year 2015
_chemical_formula_iupac 'C20 H20 N4 O2, H2 O'
_chemical_formula_moiety 'C20 H20 N4 O2, H2 O'
_chemical_formula_sum 'C20 H22 N4 O3'
_chemical_formula_weight 366.42
_chemical_name_systematic
;
4-(3,4-Dicyanophenoxy)-<i>N</i>-[3-(dimethylamino)propyl]benzamide
monohydrate
;
_space_group_IT_number 14
_symmetry_cell_setting monoclinic
_symmetry_space_group_name_Hall '-P 2ybc'
_symmetry_space_group_name_H-M 'P 1 21/c 1'
_atom_sites_solution_hydrogens geom
_atom_sites_solution_primary direct
_atom_sites_solution_secondary difmap
_audit_creation_method SHELXL-97
_cell_angle_alpha 90.00
_cell_angle_beta 99.819(5)
_cell_angle_gamma 90.00
_cell_formula_units_Z 4
_cell_length_a 12.9004(4)
_cell_length_b 10.5012(3)
_cell_length_c 14.1343(4)
_cell_measurement_reflns_used 3102
_cell_measurement_temperature 100(2)
_cell_measurement_theta_max 27.62
_cell_measurement_theta_min 2.43
_cell_volume 1886.72(10)
_computing_cell_refinement
;
SAINT (Bruker, 2012)
;
_computing_data_collection
;
APEX2 (Bruker, 2012)
;
_computing_data_reduction
;
SAINT (Bruker, 2012)
;
_computing_molecular_graphics
;
ORTEP-3 for Windows (Farrugia, 2012) and Mercury (Macrae <i>et al.</i>,
2008)
;
_computing_publication_material
;
WinGX (Farrugia, 2012) and PLATON (Spek, 2009)
;
_computing_structure_refinement
;
SHELXL97 (Sheldrick, 2008)
;
_computing_structure_solution
;
SHELXS97 (Sheldrick, 2008)
;
_diffrn_ambient_temperature 100(2)
_diffrn_detector_area_resol_mean 8.3333
_diffrn_measured_fraction_theta_full 0.998
_diffrn_measured_fraction_theta_max 0.998
_diffrn_measurement_device_type 'Bruker Kappa APEXII CCD area-detector'
_diffrn_measurement_method '\f and \w scans'
_diffrn_radiation_monochromator graphite
_diffrn_radiation_source 'fine-focus sealed tube'
_diffrn_radiation_type MoK\a
_diffrn_radiation_wavelength 0.71073
_diffrn_reflns_av_R_equivalents 0.0477
_diffrn_reflns_av_sigmaI/netI 0.0533
_diffrn_reflns_limit_h_max 16
_diffrn_reflns_limit_h_min -16
_diffrn_reflns_limit_k_max 8
_diffrn_reflns_limit_k_min -13
_diffrn_reflns_limit_l_max 8
_diffrn_reflns_limit_l_min -18
_diffrn_reflns_number 11419
_diffrn_reflns_theta_full 27.10
_diffrn_reflns_theta_max 27.10
_diffrn_reflns_theta_min 1.60
_exptl_absorpt_coefficient_mu 0.089
_exptl_absorpt_correction_T_max 0.9894
_exptl_absorpt_correction_T_min 0.9644
_exptl_absorpt_correction_type multi-scan
_exptl_absorpt_process_details
;
(SADABS; Bruker, 2012)
;
_exptl_crystal_colour colourless
_exptl_crystal_density_diffrn 1.290
_exptl_crystal_density_method 'not measured'
_exptl_crystal_description block
_exptl_crystal_F_000 776
_exptl_crystal_size_max 0.41
_exptl_crystal_size_mid 0.21
_exptl_crystal_size_min 0.12
_refine_diff_density_max 0.296
_refine_diff_density_min -0.272
_refine_ls_extinction_method none
_refine_ls_goodness_of_fit_ref 1.028
_refine_ls_hydrogen_treatment mixed
_refine_ls_matrix_type full
_refine_ls_number_parameters 258
_refine_ls_number_reflns 4167
_refine_ls_number_restraints 0
_refine_ls_restrained_S_all 1.028
_refine_ls_R_factor_all 0.0705
_refine_ls_R_factor_gt 0.0499
_refine_ls_shift/su_max 0.000
_refine_ls_shift/su_mean 0.000
_refine_ls_structure_factor_coef Fsqd
_refine_ls_weighting_details 'calc w=1/[\s^2^(Fo^2^)+(0.0573P)^2^+0.8262P] where P=(Fo^2^+2Fc^2^)/3'
_refine_ls_weighting_scheme calc
_refine_ls_wR_factor_gt 0.1213
_refine_ls_wR_factor_ref 0.1336
_reflns_number_gt 3181
_reflns_number_total 4167
_reflns_threshold_expression I>2\s(I)
_cod_data_source_file su5187sup1.cif
_cod_data_source_block I
_cod_original_sg_symbol_H-M 'P 21/c'
_cod_database_code 2241012
_cod_database_fobs_code 2241012

loop_
_symmetry_equiv_pos_as_xyz
'x, y, z'
'-x, y+1/2, -z+1/2'
'-x, -y, -z'
'x, -y-1/2, z-1/2'

loop_
_atom_site_type_symbol
_atom_site_label
_atom_site_fract_x
_atom_site_fract_y
_atom_site_fract_z
_atom_site_U_iso_or_equiv
_atom_site_adp_type
_atom_site_calc_flag
_atom_site_refinement_flags
_atom_site_occupancy
_atom_site_symmetry_multiplicity
O O1 0.67288(10) 0.57054(11) 0.44706(9) 0.0266(3) Uani d . 1 1
O O2 0.89189(10) 0.80540(12) 0.12674(9) 0.0268(3) Uani d . 1 1
O O3 0.03612(13) 0.61391(15) 0.10156(11) 0.0390(4) Uani d . 1 1
H H31 0.069(2) 0.647(3) 0.050(2) 0.067(8) Uiso d . 1 1
H H32 -0.008(2) 0.676(3) 0.107(2) 0.069(9) Uiso d . 1 1
N N1 0.44298(14) 0.98877(15) 0.59877(12) 0.0309(4) Uani d . 1 1
N N2 0.41361(14) 0.74623(16) 0.79739(12) 0.0324(4) Uani d . 1 1
N N3 0.92472(12) 0.97057(14) 0.22694(11) 0.0218(3) Uani d . 1 1
H H3 0.9178(18) 1.006(2) 0.2828(17) 0.041(6) Uiso d . 1 1
N N4 0.84238(12) 1.30422(14) 0.03388(11) 0.0256(4) Uani d . 1 1
C C1 0.62353(14) 0.61497(16) 0.51863(12) 0.0209(4) Uani d . 1 1
C C2 0.57723(14) 0.73408(16) 0.51653(12) 0.0207(4) Uani d . 1 1
H H2 0.5815 0.7908 0.4668 0.025 Uiso calc R 1 1
C C3 0.52459(13) 0.76621(16) 0.59012(12) 0.0202(4) Uani d . 1 1
C C4 0.51636(13) 0.68108(16) 0.66442(12) 0.0204(4) Uani d . 1 1
C C5 0.56370(15) 0.56311(17) 0.66438(13) 0.0244(4) Uani d . 1 1
H H5 0.5594 0.5056 0.7136 0.029 Uiso calc R 1 1
C C6 0.61708(14) 0.53065(17) 0.59187(13) 0.0242(4) Uani d . 1 1
H H6 0.6491 0.4512 0.5922 0.029 Uiso calc R 1 1
C C7 0.47916(15) 0.89059(17) 0.59306(13) 0.0233(4) Uani d . 1 1
C C8 0.45955(14) 0.71679(17) 0.73886(13) 0.0234(4) Uani d . 1 1
C C9 0.71794(13) 0.65280(16) 0.38897(12) 0.0207(4) Uani d . 1 1
C C10 0.70886(13) 0.61852(16) 0.29416(12) 0.0212(4) Uani d . 1 1
H H10 0.6684 0.5486 0.2704 0.025 Uiso calc R 1 1
C C11 0.76049(13) 0.68930(16) 0.23528(12) 0.0208(4) Uani d . 1 1
H H11 0.7549 0.6665 0.1710 0.025 Uiso calc R 1 1
C C12 0.82069(13) 0.79391(16) 0.26930(12) 0.0188(4) Uani d . 1 1
C C13 0.82780(14) 0.82712(17) 0.36507(12) 0.0217(4) Uani d . 1 1
H H13 0.8671 0.8979 0.3889 0.026 Uiso calc R 1 1
C C14 0.77737(14) 0.75652(17) 0.42502(12) 0.0232(4) Uani d . 1 1
H H14 0.7832 0.7784 0.4895 0.028 Uiso calc R 1 1
C C15 0.88129(13) 0.85836(17) 0.20237(12) 0.0196(4) Uani d . 1 1
C C16 0.99496(14) 1.02932(18) 0.16930(13) 0.0253(4) Uani d . 1 1
H H16A 1.0372 0.9633 0.1465 0.030 Uiso calc R 1 1
H H16B 1.0424 1.0863 0.2098 0.030 Uiso calc R 1 1
C C17 0.93865(15) 1.10365(17) 0.08368(13) 0.0246(4) Uani d . 1 1
H H17A 0.9893 1.1300 0.0441 0.029 Uiso calc R 1 1
H H17B 0.8875 1.0487 0.0452 0.029 Uiso calc R 1 1
C C18 0.88309(14) 1.22012(17) 0.11356(13) 0.0246(4) Uani d . 1 1
H H18A 0.8252 1.1927 0.1444 0.030 Uiso calc R 1 1
H H18B 0.9318 1.2676 0.1605 0.030 Uiso calc R 1 1
C C19 0.80249(17) 1.42049(19) 0.07052(16) 0.0351(5) Uani d . 1 1
H H19A 0.8586 1.4633 0.1118 0.053 Uiso calc R 1 1
H H19B 0.7477 1.3998 0.1062 0.053 Uiso calc R 1 1
H H19C 0.7748 1.4752 0.0178 0.053 Uiso calc R 1 1
C C20 0.75924(17) 1.2439(2) -0.03341(16) 0.0389(5) Uani d . 1 1
H H20A 0.7852 1.1663 -0.0567 0.058 Uiso calc R 1 1
H H20B 0.7366 1.3003 -0.0863 0.058 Uiso calc R 1 1
H H20C 0.7009 1.2251 -0.0016 0.058 Uiso calc R 1 1

loop_
_atom_site_aniso_label
_atom_site_aniso_U_11
_atom_site_aniso_U_22
_atom_site_aniso_U_33
_atom_site_aniso_U_12
_atom_site_aniso_U_13
_atom_site_aniso_U_23
O1 0.0395(8) 0.0162(6) 0.0278(7) 0.0019(5) 0.0165(6) 0.0011(5)
O2 0.0318(7) 0.0291(7) 0.0212(6) -0.0018(6) 0.0090(5) -0.0043(5)
O3 0.0504(10) 0.0340(9) 0.0376(9) 0.0149(7) 0.0218(7) 0.0141(7)
N1 0.0405(10) 0.0237(9) 0.0304(9) 0.0052(7) 0.0115(7) 0.0025(7)
N2 0.0398(10) 0.0268(9) 0.0338(9) 0.0026(7) 0.0155(8) -0.0002(7)
N3 0.0260(8) 0.0203(8) 0.0198(8) -0.0014(6) 0.0058(6) 0.0015(6)
N4 0.0267(8) 0.0210(8) 0.0297(8) -0.0017(6) 0.0062(7) 0.0022(6)
C1 0.0231(9) 0.0180(9) 0.0222(9) -0.0005(7) 0.0052(7) -0.0022(7)
C2 0.0246(9) 0.0179(9) 0.0197(8) -0.0005(7) 0.0043(7) 0.0033(7)
C3 0.0206(8) 0.0168(8) 0.0225(9) -0.0002(7) 0.0020(7) 0.0002(7)
C4 0.0209(8) 0.0193(9) 0.0217(8) -0.0024(7) 0.0056(7) -0.0008(7)
C5 0.0313(10) 0.0191(9) 0.0240(9) -0.0010(8) 0.0083(7) 0.0051(7)
C6 0.0295(10) 0.0164(9) 0.0280(9) 0.0031(7) 0.0087(8) 0.0031(7)
C7 0.0281(9) 0.0204(9) 0.0221(9) -0.0020(7) 0.0060(7) 0.0011(7)
C8 0.0291(10) 0.0164(9) 0.0256(9) -0.0009(7) 0.0069(8) 0.0025(7)
C9 0.0230(9) 0.0167(8) 0.0232(9) 0.0048(7) 0.0067(7) 0.0041(7)
C10 0.0202(9) 0.0178(9) 0.0258(9) 0.0007(7) 0.0040(7) -0.0019(7)
C11 0.0222(9) 0.0216(9) 0.0178(8) 0.0022(7) 0.0014(7) -0.0019(7)
C12 0.0191(8) 0.0178(8) 0.0195(8) 0.0056(7) 0.0030(6) 0.0016(6)
C13 0.0260(9) 0.0182(9) 0.0210(8) -0.0005(7) 0.0039(7) -0.0021(7)
C14 0.0298(10) 0.0229(9) 0.0169(8) 0.0007(7) 0.0040(7) -0.0005(7)
C15 0.0190(8) 0.0206(9) 0.0185(8) 0.0040(7) 0.0015(6) 0.0016(7)
C16 0.0213(9) 0.0263(10) 0.0289(10) -0.0025(7) 0.0060(7) 0.0037(8)
C17 0.0261(9) 0.0236(10) 0.0251(9) -0.0018(7) 0.0074(7) 0.0022(7)
C18 0.0240(9) 0.0244(10) 0.0259(9) -0.0022(7) 0.0055(7) 0.0009(7)
C19 0.0359(11) 0.0263(10) 0.0452(12) 0.0042(9) 0.0128(9) 0.0023(9)
C20 0.0384(12) 0.0285(11) 0.0444(13) -0.0020(9) -0.0083(10) 0.0059(9)

loop_
_atom_type_symbol
_atom_type_description
_atom_type_scat_dispersion_real
_atom_type_scat_dispersion_imag
_atom_type_scat_source
C C 0.0033 0.0016 'International Tables Vol C Tables 4.2.6.8 and 6.1.1.4'
H H 0.0000 0.0000 'International Tables Vol C Tables 4.2.6.8 and 6.1.1.4'
N N 0.0061 0.0033 'International Tables Vol C Tables 4.2.6.8 and 6.1.1.4'
O O 0.0106 0.0060 'International Tables Vol C Tables 4.2.6.8 and 6.1.1.4'

loop_
_geom_angle_atom_site_label_1
_geom_angle_atom_site_label_2
_geom_angle_atom_site_label_3
_geom_angle
C1 O1 C9 121.43(13)
H31 O3 H32 99(2)
C15 N3 C16 120.40(16)
C15 N3 H3 120.2(15)
C16 N3 H3 119.0(15)
C19 N4 C18 109.66(15)
C20 N4 C18 111.73(15)
C20 N4 C19 109.46(16)
O1 C1 C2 123.13(15)
O1 C1 C6 115.67(15)
C6 C1 C2 121.10(16)
C1 C2 H2 120.9
C3 C2 C1 118.13(16)
C3 C2 H2 120.9
C2 C3 C4 121.43(16)
C2 C3 C7 120.07(16)
C4 C3 C7 118.48(16)
C5 C4 C3 118.90(16)
C5 C4 C8 121.15(16)
C3 C4 C8 119.95(16)
C4 C5 H5 119.9
C6 C5 C4 120.11(16)
C6 C5 H5 119.9
C1 C6 H6 119.8
C5 C6 C1 120.32(17)
C5 C6 H6 119.8
N1 C7 C3 177.56(19)
N2 C8 C4 179.2(2)
C10 C9 O1 116.12(16)
C10 C9 C14 121.15(16)
C14 C9 O1 122.44(15)
C9 C10 H10 120.6
C11 C10 C9 118.76(16)
C11 C10 H10 120.6
C10 C11 C12 121.46(16)
C10 C11 H11 119.3
C12 C11 H11 119.3
C11 C12 C13 118.63(16)
C11 C12 C15 117.69(15)
C13 C12 C15 123.50(16)
C12 C13 H13 119.7
C14 C13 C12 120.56(16)
C14 C13 H13 119.7
C9 C14 H14 120.3
C13 C14 C9 119.44(16)
C13 C14 H14 120.3
O2 C15 N3 121.58(16)
O2 C15 C12 119.59(16)
N3 C15 C12 118.82(15)
N3 C16 C17 113.93(15)
N3 C16 H16A 108.8
N3 C16 H16B 108.8
C17 C16 H16A 108.8
C17 C16 H16B 108.8
H16A C16 H16B 107.7
C16 C17 H17A 109.2
C16 C17 H17B 109.2
C18 C17 C16 112.23(15)
C18 C17 H17A 109.2
C18 C17 H17B 109.2
H17A C17 H17B 107.9
N4 C18 C17 113.55(15)
N4 C18 H18A 108.9
N4 C18 H18B 108.9
C17 C18 H18A 108.9
C17 C18 H18B 108.9
H18A C18 H18B 107.7
N4 C19 H19A 109.5
N4 C19 H19B 109.5
N4 C19 H19C 109.5
H19A C19 H19B 109.5
H19A C19 H19C 109.5
H19B C19 H19C 109.5
N4 C20 H20A 109.5
N4 C20 H20B 109.5
N4 C20 H20C 109.5
H20A C20 H20B 109.5
H20A C20 H20C 109.5
H20B C20 H20C 109.5

loop_
_geom_bond_atom_site_label_1
_geom_bond_atom_site_label_2
_geom_bond_distance
O1 C1 1.366(2)
O1 C9 1.386(2)
O2 C15 1.233(2)
O3 H31 0.96(3)
O3 H32 0.87(3)
N1 C7 1.140(2)
N3 C16 1.455(2)
N3 H3 0.89(2)
N4 C18 1.457(2)
N4 C19 1.454(2)
N4 C20 1.452(2)
C1 C2 1.384(2)
C1 C6 1.376(2)
C2 C3 1.378(2)
C2 H2 0.9300
C4 C3 1.397(2)
C4 C5 1.381(2)
C5 C6 1.372(3)
C5 H5 0.9300
C6 H6 0.9300
C7 C3 1.435(2)
C8 N2 1.140(2)
C8 C4 1.431(3)
C10 C9 1.373(2)
C10 H10 0.9300
C11 C10 1.370(2)
C11 H11 0.9300
C12 C11 1.383(2)
C12 C13 1.386(2)
C13 H13 0.9300
C14 C9 1.379(2)
C14 C13 1.371(2)
C14 H14 0.9300
C15 N3 1.325(2)
C15 C12 1.489(2)
C16 C17 1.517(2)
C16 H16A 0.9700
C16 H16B 0.9700
C17 C18 1.514(3)
C17 H17A 0.9700
C17 H17B 0.9700
C18 H18A 0.9700
C18 H18B 0.9700
C19 H19A 0.9600
C19 H19B 0.9600
C19 H19C 0.9600
C20 H20A 0.9600
C20 H20B 0.9600
C20 H20C 0.9600

loop_
_geom_hbond_atom_site_label_D
_geom_hbond_atom_site_label_H
_geom_hbond_atom_site_label_A
_geom_hbond_site_symmetry_A
_geom_hbond_distance_DH
_geom_hbond_distance_HA
_geom_hbond_distance_DA
_geom_hbond_angle_DHA
_geom_hbond_publ_flag
N3 H3 O3 2_655 0.89(2) 1.99(2) 2.825(2) 155(2) yes
O3 H31 N4 3_675 0.97(3) 1.85(3) 2.808(2) 168(3) yes
O3 H32 O2 1_455 0.88(3) 1.93(3) 2.803(2) 176(3) yes
C13 H13 O3 2_655 0.93 2.58 3.477(2) 162 yes
C14 H14 O2 4_576 0.93 2.36 3.049(2) 131 yes
C16 H16B Cg2 2_555 0.97 2.96 3.661(2) 130 yes
C2 H2 N1 3_676 0.93 2.49 3.324(2) 149 yes

loop_
_geom_torsion_atom_site_label_1
_geom_torsion_atom_site_label_2
_geom_torsion_atom_site_label_3
_geom_torsion_atom_site_label_4
_geom_torsion
C9 O1 C1 C2 26.8(2)
C9 O1 C1 C6 -156.73(16)
C1 O1 C9 C10 -142.73(16)
C1 O1 C9 C14 43.4(2)
C15 N3 C16 C17 84.1(2)
C20 N4 C18 C17 65.6(2)
C19 N4 C18 C17 -172.83(16)
O1 C1 C2 C3 176.48(16)
C6 C1 C2 C3 0.2(3)
O1 C1 C6 C5 -176.17(16)
C2 C1 C6 C5 0.4(3)
C1 C2 C3 C4 -0.9(3)
C1 C2 C3 C7 177.39(16)
C5 C4 C3 C2 1.1(3)
C5 C4 C3 C7 -177.27(16)
C8 C4 C3 C2 -178.93(16)
C8 C4 C3 C7 2.7(2)
C3 C4 C5 C6 -0.5(3)
C8 C4 C5 C6 179.52(17)
C4 C5 C6 C1 -0.2(3)
C11 C10 C9 O1 -173.73(15)
C11 C10 C9 C14 0.2(3)
C12 C11 C10 C9 -0.2(3)
C13 C12 C11 C10 -0.3(3)
C15 C12 C11 C10 174.86(15)
C11 C12 C13 C14 0.9(3)
C15 C12 C13 C14 -173.97(16)
C13 C14 C9 O1 173.93(16)
C13 C14 C9 C10 0.4(3)
C9 C14 C13 C12 -0.9(3)
O2 C15 N3 C16 -5.9(2)
C12 C15 N3 C16 172.51(14)
O2 C15 C12 C11 -13.1(2)
O2 C15 C12 C13 161.88(16)
N3 C15 C12 C11 168.50(15)
N3 C15 C12 C13 -16.6(2)
N3 C16 C17 C18 66.6(2)
C16 C17 C18 N4 170.87(15)
